data_2207999
loop_
_publ_author_name
'Jian Fang'
'Jinyu Han'
'Heying Chang'
'Yang Dong'

_publ_section_title
;<i>catena</i>-Poly[[[di-\m-acetato-1\k^2^<i>O</i>:2\k^2^<i>O</i>'-bis[(acetato-\k^2^<i>O</i>,<i>O</i>')cadmium(II)]]-di-\m-4,4'-bipyridine-1\k<i>N</i>:1'\k<i>N</i>';2\k<i>N</i>:2'\k<i>N</i>']
 monohydrate]
;
_journal_coeditor_code CI6730
_journal_issue 2
_journal_name_full 'Acta Crystallographica Section E'
_journal_page_first m210
_journal_page_last m212
_journal_paper_doi 10.1107/S160053680504314X
_journal_volume 62
_journal_year 2006
_chemical_formula_iupac '[Cd2 (C2 H3 O2)4 (C10 H8 N2)2], H2 O'
_chemical_formula_moiety 'C28 H28 Cd2 N4 O8, H2 O'
_chemical_formula_sum 'C28 H30 Cd2 N4 O9'
_chemical_formula_weight 791.36
_chemical_name_systematic
;
catena-poly[[[di-\m-acetato-1\k^2^O:2\k^2^O'-bis[(acetato-
\k^2^O,O')cadmium(II)]]-di-\m-4,4'-bipyridine-1\kN:1'\kN';2\kN:2'\kN']
monohydrate]
;
_space_group_IT_number 15
_symmetry_cell_setting monoclinic
_symmetry_space_group_name_Hall '-C 2yc'
_symmetry_space_group_name_H-M 'C 1 2/c 1'
_atom_sites_solution_hydrogens geom
_atom_sites_solution_primary direct
_atom_sites_solution_secondary difmap
_audit_creation_method SHELXL-97
_cell_angle_alpha 90.00
_cell_angle_beta 91.595(2)
_cell_angle_gamma 90.00
_cell_formula_units_Z 4
_cell_length_a 13.5069(16)
_cell_length_b 11.8393(14)
_cell_length_c 19.570(2)
_cell_measurement_reflns_used 4745
_cell_measurement_temperature 294(2)
_cell_measurement_theta_max 26.31
_cell_measurement_theta_min 2.29
_cell_volume 3128.3(6)
_computing_cell_refinement 'SAINT (Bruker, 2000)'
_computing_data_collection 'SMART (Bruker, 2000)'
_computing_data_reduction SAINT
_computing_molecular_graphics 'SHELXTL (Bruker, 2000)'
_computing_publication_material SHELXTL
_computing_structure_refinement 'SHELXL97 (Sheldrick, 1997)'
_computing_structure_solution 'SHELXS97 (Sheldrick, 1997)'
_diffrn_ambient_temperature 294(2)
_diffrn_measured_fraction_theta_full 0.998
_diffrn_measured_fraction_theta_max 0.998
_diffrn_measurement_device_type 'Bruker SMART 1000 CCD area-detector'
_diffrn_measurement_method '\f and \w'
_diffrn_radiation_monochromator graphite
_diffrn_radiation_source 'fine-focus sealed tube'
_diffrn_radiation_type MoK\a
_diffrn_radiation_wavelength 0.71073
_diffrn_reflns_av_R_equivalents 0.0232
_diffrn_reflns_av_sigmaI/netI 0.0262
_diffrn_reflns_limit_h_max 15
_diffrn_reflns_limit_h_min -16
_diffrn_reflns_limit_k_max 14
_diffrn_reflns_limit_k_min -14
_diffrn_reflns_limit_l_max 16
_diffrn_reflns_limit_l_min -24
_diffrn_reflns_number 8593
_diffrn_reflns_theta_full 26.33
_diffrn_reflns_theta_max 26.33
_diffrn_reflns_theta_min 2.08
_diffrn_standards_number 0
_exptl_absorpt_coefficient_mu 1.416
_exptl_absorpt_correction_T_max 0.844
_exptl_absorpt_correction_T_min 0.651
_exptl_absorpt_correction_type multi-scan
_exptl_absorpt_process_details '(SADABS; Bruker, 2000)'
_exptl_crystal_colour colourless
_exptl_crystal_density_diffrn 1.680
_exptl_crystal_density_method 'not measured'
_exptl_crystal_description Block
_exptl_crystal_F_000 1576
_exptl_crystal_size_max 0.22
_exptl_crystal_size_mid 0.18
_exptl_crystal_size_min 0.12
_refine_diff_density_max 0.391
_refine_diff_density_min -0.574
_refine_ls_extinction_method none
_refine_ls_goodness_of_fit_ref 1.129
_refine_ls_hydrogen_treatment constr
_refine_ls_matrix_type full
_refine_ls_number_parameters 196
_refine_ls_number_reflns 3179
_refine_ls_number_restraints 7
_refine_ls_restrained_S_all 1.135
_refine_ls_R_factor_all 0.0369
_refine_ls_R_factor_gt 0.0263
_refine_ls_shift/su_max 0.003
_refine_ls_shift/su_mean 0.000
_refine_ls_structure_factor_coef Fsqd
_refine_ls_weighting_details 'calc w=1/[\s^2^(Fo^2^)+(0.0298P)^2^+1.454P] where P=(Fo^2^+2Fc^2^)/3'
_refine_ls_weighting_scheme calc
_refine_ls_wR_factor_gt 0.0615
_refine_ls_wR_factor_ref 0.0663
_reflns_number_gt 2644
_reflns_number_total 3179
_reflns_threshold_expression I>2\s(I)
_cod_data_source_file ci6730.cif
_cod_data_source_block I
_cod_depositor_comments
;
The following automatic conversions were performed:
'_symmetry_cell_setting' value 'Monoclinic' changed to 'monoclinic'
according to '/home/saulius/struct/CIF-dictionaries/cif_core.dic'
dictionary named 'cif_core.dic' version 2.4.1 from 2010-06-29.

Automatic conversion script
Id: cif_fix_enum 1527 2010-12-29 10:47:43Z saulius 

The following automatic conversions were performed:

'_symmetry_cell_setting' value 'Monoclinic' changed to 'monoclinic'
according to /home/saulius/struct/CIF-dictionaries/cif_core.dic
dictionary named 'cif_core.dic' version 2.4.1 from 2010-06-29.

Automatic conversion script
Id: cif_fix_values 1715 2011-07-08 13:25:40Z adriana 
;
_cod_original_sg_symbol_H-M 'C 2/c'
_cod_database_code 2207999
_cod_database_fobs_code 2207999

loop_
_symmetry_equiv_pos_as_xyz
'x, y, z'
'-x, y, -z+1/2'
'x+1/2, y+1/2, z'
'-x+1/2, y+1/2, -z+1/2'
'-x, -y, -z'
'x, -y, z-1/2'
'-x+1/2, -y+1/2, -z'
'x+1/2, -y+1/2, z-1/2'

loop_
_atom_site_label
_atom_site_fract_x
_atom_site_fract_y
_atom_site_fract_z
_atom_site_U_iso_or_equiv
_atom_site_adp_type
_atom_site_calc_flag
_atom_site_refinement_flags
_atom_site_occupancy
_atom_site_type_symbol
Cd1 0.361587(14) 0.261628(16) 0.436865(9) 0.03581(8) Uani d . 1 Cd
O1 0.46488(19) 0.12487(19) 0.38714(13) 0.0694(7) Uani d . 1 O
O2 0.50050(17) 0.30036(19) 0.36705(12) 0.0604(6) Uani d . 1 O
O3 0.33853(17) 0.45491(17) 0.44932(11) 0.0547(6) Uani d . 1 O
O4 0.24072(19) 0.3737(3) 0.51944(15) 0.0896(10) Uani d . 1 O
N1 0.25343(17) 0.26728(19) 0.34155(12) 0.0390(5) Uani d . 1 N
N2 -0.04043(18) 0.25185(19) 0.03632(12) 0.0409(6) Uani d . 1 N
C1 0.2013(2) 0.1756(2) 0.32236(14) 0.0401(6) Uani d . 1 C
H1 0.2049 0.1119 0.3501 0.048 Uiso calc R 1 H
C2 0.14278(19) 0.1710(2) 0.26392(13) 0.0370(6) Uani d . 1 C
H2 0.1079 0.1055 0.2529 0.044 Uiso calc R 1 H
C3 0.1359(2) 0.2649(2) 0.22110(14) 0.0336(6) Uani d . 1 C
C4 0.1890(2) 0.3602(2) 0.24127(14) 0.0422(7) Uani d . 1 C
H4 0.1860 0.4254 0.2148 0.051 Uiso calc R 1 H
C5 0.2463(2) 0.3579(2) 0.30093(14) 0.0449(7) Uani d . 1 C
H5 0.2817 0.4224 0.3134 0.054 Uiso calc R 1 H
C6 0.0752(2) 0.2618(2) 0.15718(14) 0.0344(6) Uani d . 1 C
C7 0.0617(2) 0.1613(3) 0.12142(15) 0.0474(8) Uani d . 1 C
H7 0.0912 0.0951 0.1375 0.057 Uiso calc R 1 H
C8 0.0046(2) 0.1604(3) 0.06229(15) 0.0498(8) Uani d . 1 C
H8 -0.0032 0.0923 0.0391 0.060 Uiso calc R 1 H
C9 -0.0267(2) 0.3484(3) 0.07039(15) 0.0446(7) Uani d . 1 C
H9 -0.0569 0.4134 0.0531 0.054 Uiso calc R 1 H
C10 0.0298(2) 0.3570(2) 0.12989(15) 0.0424(7) Uani d . 1 C
H10 0.0373 0.4265 0.1516 0.051 Uiso calc R 1 H
C11 0.5189(3) 0.1973(3) 0.36134(17) 0.0542(8) Uani d . 1 C
C12 0.6080(3) 0.1607(4) 0.3227(2) 0.0993(16) Uani d . 1 C
H12A 0.6291 0.0875 0.3385 0.149 Uiso calc R 1 H
H12B 0.6606 0.2141 0.3302 0.149 Uiso calc R 1 H
H12C 0.5911 0.1570 0.2748 0.149 Uiso calc R 1 H
C13 0.2759(2) 0.4611(3) 0.49422(15) 0.0487(8) Uani d . 1 C
C14 0.2465(4) 0.5740(5) 0.5199(3) 0.119(2) Uani d U 1 C
H14A 0.3039 0.6128 0.5378 0.178 Uiso d R 1 H
H14B 0.1994 0.5650 0.5553 0.178 Uiso d R 1 H
H14C 0.2171 0.6171 0.4830 0.178 Uiso d R 1 H
O5 1.0000 0.9433(2) 0.2500 0.0665(9) Uani d SD 1 O
H5A 1.0020 0.9066 0.2866 0.080 Uiso d RD 1 H

loop_
_atom_site_aniso_label
_atom_site_aniso_U_11
_atom_site_aniso_U_22
_atom_site_aniso_U_33
_atom_site_aniso_U_12
_atom_site_aniso_U_13
_atom_site_aniso_U_23
Cd1 0.03397(12) 0.04627(14) 0.02703(12) -0.00666(9) -0.00193(8) 0.00197(8)
O1 0.0805(17) 0.0471(13) 0.0823(18) -0.0007(12) 0.0340(14) 0.0027(12)
O2 0.0668(15) 0.0477(13) 0.0680(15) -0.0009(11) 0.0241(12) 0.0035(11)
O3 0.0701(15) 0.0462(12) 0.0484(13) -0.0091(10) 0.0161(11) 0.0008(9)
O4 0.0653(17) 0.121(3) 0.0812(19) -0.0443(16) -0.0118(14) 0.0499(18)
N1 0.0398(13) 0.0460(13) 0.0307(12) -0.0061(10) -0.0065(10) -0.0019(10)
N2 0.0375(13) 0.0517(15) 0.0333(13) 0.0067(10) -0.0058(10) -0.0044(10)
C1 0.0421(16) 0.0423(16) 0.0358(15) -0.0044(12) -0.0035(12) 0.0024(12)
C2 0.0364(15) 0.0381(15) 0.0364(15) -0.0060(11) -0.0034(12) -0.0021(11)
C3 0.0319(13) 0.0394(14) 0.0294(14) 0.0022(11) 0.0004(11) -0.0049(11)
C4 0.0477(17) 0.0424(16) 0.0361(16) -0.0094(13) -0.0059(13) 0.0033(12)
C5 0.0498(17) 0.0451(17) 0.0393(16) -0.0167(13) -0.0088(13) -0.0003(13)
C6 0.0301(13) 0.0425(15) 0.0305(14) 0.0015(11) 0.0002(11) -0.0026(11)
C7 0.0510(18) 0.0465(17) 0.0438(17) 0.0198(14) -0.0161(14) -0.0144(13)
C8 0.0545(19) 0.0518(18) 0.0421(17) 0.0167(15) -0.0167(14) -0.0177(14)
C9 0.0454(17) 0.0438(17) 0.0440(17) 0.0028(13) -0.0095(13) 0.0041(13)
C10 0.0472(17) 0.0381(15) 0.0414(16) -0.0002(12) -0.0077(13) -0.0028(12)
C11 0.0542(19) 0.059(2) 0.0502(19) 0.0099(16) 0.0101(15) 0.0037(16)
C12 0.092(3) 0.094(3) 0.116(4) 0.025(3) 0.058(3) 0.015(3)
C13 0.0464(18) 0.059(2) 0.0400(18) -0.0105(15) -0.0061(15) 0.0095(14)
C14 0.135(5) 0.113(4) 0.110(4) 0.038(3) 0.034(3) -0.032(3)
O5 0.102(3) 0.0365(17) 0.061(2) 0.000 0.0001(19) 0.000

loop_
_atom_type_symbol
_atom_type_description
_atom_type_scat_dispersion_real
_atom_type_scat_dispersion_imag
_atom_type_scat_source
C C 0.0033 0.0016 'International Tables Vol C Tables 4.2.6.8 and 6.1.1.4'
H H 0.0000 0.0000 'International Tables Vol C Tables 4.2.6.8 and 6.1.1.4'
N N 0.0061 0.0033 'International Tables Vol C Tables 4.2.6.8 and 6.1.1.4'
O O 0.0106 0.0060 'International Tables Vol C Tables 4.2.6.8 and 6.1.1.4'
Cd Cd -0.8075 1.2024 'International Tables Vol C Tables 4.2.6.8 and 6.1.1.4'

loop_
_geom_angle_atom_site_label_1
_geom_angle_atom_site_label_2
_geom_angle_atom_site_label_3
_geom_angle_site_symmetry_1
_geom_angle_site_symmetry_3
_geom_angle
_geom_angle_publ_flag
O4 Cd1 O3 7_556 . 124.35(10) y
O4 Cd1 N2 7_556 8_556 88.56(8) y
O3 Cd1 N2 . 8_556 93.13(8) y
O4 Cd1 N1 7_556 . 87.01(8) y
O3 Cd1 N1 . . 88.45(8) y
N2 Cd1 N1 8_556 . 175.43(8) y
O4 Cd1 O1 7_556 . 92.50(12) y
O3 Cd1 O1 . . 143.14(8) y
N2 Cd1 O1 8_556 . 88.22(9) y
N1 Cd1 O1 . . 93.10(9) y
O4 Cd1 O2 7_556 . 146.60(11) y
O3 Cd1 O2 . . 88.90(8) y
N2 Cd1 O2 8_556 . 93.09(9) y
N1 Cd1 O2 . . 91.23(9) y
O1 Cd1 O2 . . 54.26(7) y
O4 Cd1 C11 7_556 . 119.50(12) ?
O3 Cd1 C11 . . 116.12(9) ?
N2 Cd1 C11 8_556 . 90.03(10) ?
N1 Cd1 C11 . . 93.13(9) ?
O1 Cd1 C11 . . 27.02(9) ?
O2 Cd1 C11 . . 27.26(9) ?
C11 O1 Cd1 . . 93.15(19) ?
C11 O2 Cd1 . . 91.45(18) ?
C13 O3 Cd1 . . 103.2(2) ?
C13 O4 Cd1 . 7_556 165.2(3) ?
C5 N1 C1 . . 117.0(2) ?
C5 N1 Cd1 . . 122.01(18) ?
C1 N1 Cd1 . . 120.77(18) ?
C9 N2 C8 . . 116.7(3) ?
C9 N2 Cd1 . 8_455 122.99(19) ?
C8 N2 Cd1 . 8_455 120.31(19) ?
N1 C1 C2 . . 123.4(3) ?
N1 C1 H1 . . 118.3 ?
C2 C1 H1 . . 118.3 ?
C1 C2 C3 . . 119.8(3) ?
C1 C2 H2 . . 120.1 ?
C3 C2 H2 . . 120.1 ?
C4 C3 C2 . . 116.9(3) ?
C4 C3 C6 . . 122.1(2) ?
C2 C3 C6 . . 121.0(2) ?
C5 C4 C3 . . 119.8(3) ?
C5 C4 H4 . . 120.1 ?
C3 C4 H4 . . 120.1 ?
N1 C5 C4 . . 123.1(3) ?
N1 C5 H5 . . 118.4 ?
C4 C5 H5 . . 118.4 ?
C10 C6 C7 . . 116.9(3) ?
C10 C6 C3 . . 122.5(2) ?
C7 C6 C3 . . 120.6(2) ?
C8 C7 C6 . . 119.6(3) ?
C8 C7 H7 . . 120.2 ?
C6 C7 H7 . . 120.2 ?
N2 C8 C7 . . 123.6(3) ?
N2 C8 H8 . . 118.2 ?
C7 C8 H8 . . 118.2 ?
N2 C9 C10 . . 123.5(3) ?
N2 C9 H9 . . 118.3 ?
C10 C9 H9 . . 118.3 ?
C9 C10 C6 . . 119.7(3) ?
C9 C10 H10 . . 120.1 ?
C6 C10 H10 . . 120.1 ?
O1 C11 O2 . . 121.1(3) ?
O1 C11 C12 . . 119.6(3) ?
O2 C11 C12 . . 119.4(3) ?
O1 C11 Cd1 . . 59.83(17) ?
O2 C11 Cd1 . . 61.29(15) ?
C12 C11 Cd1 . . 177.5(3) ?
C11 C12 H12A . . 109.5 ?
C11 C12 H12B . . 109.5 ?
H12A C12 H12B . . 109.5 ?
C11 C12 H12C . . 109.5 ?
H12A C12 H12C . . 109.5 ?
H12B C12 H12C . . 109.5 ?
O3 C13 O4 . . 120.5(4) ?
O3 C13 C14 . . 119.1(3) ?
O4 C13 C14 . . 120.3(4) ?
C13 C14 H14A . . 109.5 ?
C13 C14 H14B . . 109.5 ?
H14A C14 H14B . . 109.5 ?
C13 C14 H14C . . 109.5 ?
H14A C14 H14C . . 109.5 ?
H14B C14 H14C . . 109.5 ?

loop_
_geom_bond_atom_site_label_1
_geom_bond_atom_site_label_2
_geom_bond_site_symmetry_2
_geom_bond_distance
_geom_bond_publ_flag
Cd1 O4 7_556 2.296(2) y
Cd1 O3 . 2.323(2) y
Cd1 N2 8_556 2.329(2) y
Cd1 N1 . 2.338(2) y
Cd1 O1 . 2.364(2) y
Cd1 O2 . 2.396(2) y
Cd1 C11 . 2.731(3) ?
O1 C11 . 1.242(4) ?
O2 C11 . 1.251(4) ?
O3 C13 . 1.238(4) ?
O4 C13 . 1.246(4) ?
O4 Cd1 7_556 2.296(2) ?
N1 C5 . 1.337(4) ?
N1 C1 . 1.342(3) ?
N2 C9 . 1.333(4) ?
N2 C8 . 1.336(4) ?
N2 Cd1 8_455 2.328(2) ?
C1 C2 . 1.373(4) ?
C1 H1 . 0.93 ?
C2 C3 . 1.394(4) ?
C2 H2 . 0.93 ?
C3 C4 . 1.388(4) ?
C3 C6 . 1.476(4) ?
C4 C5 . 1.384(4) ?
C4 H4 . 0.93 ?
C5 H5 . 0.93 ?
C6 C10 . 1.383(4) ?
C6 C7 . 1.390(4) ?
C7 C8 . 1.373(4) ?
C7 H7 . 0.93 ?
C8 H8 . 0.93 ?
C9 C10 . 1.378(4) ?
C9 H9 . 0.93 ?
C10 H10 . 0.93 ?
C11 C12 . 1.502(5) ?
C12 H12A . 0.96 ?
C12 H12B . 0.96 ?
C12 H12C . 0.96 ?
C13 C14 . 1.486(6) ?
C14 H14A . 0.96 ?
C14 H14B . 0.96 ?
C14 H14C . 0.96 ?
O5 H5A . 0.84 ?

loop_
_geom_hbond_atom_site_label_D
_geom_hbond_atom_site_label_H
_geom_hbond_atom_site_label_A
_geom_hbond_site_symmetry_A
_geom_hbond_distance_DH
_geom_hbond_distance_HA
_geom_hbond_distance_DA
_geom_hbond_angle_DHA
O5 H5A O2 3_555 0.84 2.02 2.848(3) 172

loop_
_geom_torsion_atom_site_label_1
_geom_torsion_atom_site_label_2
_geom_torsion_atom_site_label_3
_geom_torsion_atom_site_label_4
_geom_torsion_site_symmetry_1
_geom_torsion
O4 Cd1 O1 C11 7_556 178.0(2)
O3 Cd1 O1 C11 . -0.7(3)
N2 Cd1 O1 C11 8_556 -93.6(2)
N1 Cd1 O1 C11 . 90.8(2)
O2 Cd1 O1 C11 . 1.53(19)
O4 Cd1 O2 C11 7_556 -8.0(3)
O3 Cd1 O2 C11 . 177.13(19)
N2 Cd1 O2 C11 8_556 84.05(19)
N1 Cd1 O2 C11 . -94.45(19)
O1 Cd1 O2 C11 . -1.52(19)
O4 Cd1 O3 C13 7_556 13.4(2)
N2 Cd1 O3 C13 8_556 -77.0(2)
N1 Cd1 O3 C13 . 98.68(19)
O1 Cd1 O3 C13 . -168.22(18)
O2 Cd1 O3 C13 . -170.06(19)
C11 Cd1 O3 C13 . -168.59(19)
O4 Cd1 N1 C5 7_556 156.2(2)
O3 Cd1 N1 C5 . 31.7(2)
O1 Cd1 N1 C5 . -111.4(2)
O2 Cd1 N1 C5 . -57.2(2)
C11 Cd1 N1 C5 . -84.4(2)
O4 Cd1 N1 C1 7_556 -29.0(2)
O3 Cd1 N1 C1 . -153.6(2)
O1 Cd1 N1 C1 . 63.3(2)
O2 Cd1 N1 C1 . 117.6(2)
C11 Cd1 N1 C1 . 90.4(2)
C5 N1 C1 C2 . 0.4(4)
Cd1 N1 C1 C2 . -174.6(2)
N1 C1 C2 C3 . 0.2(4)
C1 C2 C3 C4 . -0.8(4)
C1 C2 C3 C6 . 178.7(3)
C2 C3 C4 C5 . 1.0(4)
C6 C3 C4 C5 . -178.6(3)
C1 N1 C5 C4 . -0.3(4)
Cd1 N1 C5 C4 . 174.7(2)
C3 C4 C5 N1 . -0.4(5)
C4 C3 C6 C10 . -30.3(4)
C2 C3 C6 C10 . 150.1(3)
C4 C3 C6 C7 . 149.4(3)
C2 C3 C6 C7 . -30.1(4)
C10 C6 C7 C8 . -0.6(5)
C3 C6 C7 C8 . 179.7(3)
C9 N2 C8 C7 . 0.8(5)
Cd1 N2 C8 C7 8_455 -178.6(2)
C6 C7 C8 N2 . -0.3(5)
C8 N2 C9 C10 . -0.5(5)
Cd1 N2 C9 C10 8_455 178.9(2)
N2 C9 C10 C6 . -0.3(5)
C7 C6 C10 C9 . 0.9(4)
C3 C6 C10 C9 . -179.4(3)
Cd1 O1 C11 O2 . -2.8(4)
Cd1 O1 C11 C12 . 177.1(3)
Cd1 O2 C11 O1 . 2.7(3)
Cd1 O2 C11 C12 . -177.2(3)
Cd1 O3 C13 O4 . -1.4(3)
Cd1 O3 C13 C14 . 176.0(3)
Cd1 O4 C13 O3 7_556 -137.5(10)
Cd1 O4 C13 C14 7_556 45.2(12)
